data_7127386
loop_
_publ_author_name
'Knauer, Lena'
'Strohmann, Carsten'

_publ_section_title
;
 The structure-defining incorporation of chloride in methyllithium dimers.
;
_journal_issue 88
_journal_name_full 'Chemical communications (Cambridge, England)'
_journal_page_first 13543
_journal_page_last 13546
_journal_paper_doi 10.1039/d0cc05547f
_journal_volume 56
_journal_year 2020
_chemical_formula_moiety 'C16 H32 Cl2 Li2 O4'
_chemical_formula_sum 'C16 H32 Cl2 Li2 O4'
_chemical_formula_weight 373.19
_chemical_properties_physical Air-sensitive,Moisture-sensitive,Hygroscopic
_space_group_crystal_system monoclinic
_space_group_IT_number 14
_space_group_name_Hall '-P 2yn'
_space_group_name_H-M_alt 'P 1 21/n 1'
_atom_sites_solution_hydrogens geom
_atom_sites_solution_primary dual
_audit_creation_date 2020-09-22
_audit_creation_method
;
Olex2 1.3
(compiled 2020.07.31 svn.rc2a77460 for OlexSys, GUI svn.r6145)
;
_audit_update_record
;
2020-09-23 deposited with the CCDC.	2020-10-05 downloaded from the CCDC.
;
_cell_angle_alpha 90
_cell_angle_beta 95.203(10)
_cell_angle_gamma 90
_cell_formula_units_Z 2
_cell_length_a 9.4887(17)
_cell_length_b 11.075(3)
_cell_length_c 9.7615(19)
_cell_measurement_reflns_used 1553
_cell_measurement_temperature 100(2)
_cell_measurement_theta_max 24.99
_cell_measurement_theta_min 2.79
_cell_volume 1021.6(4)
_computing_cell_refinement 'SAINT V8.35A (Bruker, 2016)'
_computing_data_reduction 'SAINT V8.35A (Bruker, 2016)'
_computing_molecular_graphics 'Olex2 1.3 (Dolomanov et al., 2009)'
_computing_publication_material 'Olex2 1.3 (Dolomanov et al., 2009)'
_computing_structure_refinement 'SHELXL 2014/7 (Sheldrick, 2015)'
_computing_structure_solution 'XT  (Sheldrick, 2015)'
_diffrn_ambient_temperature 100.0
_diffrn_detector 'Bruker D8 VENTURE area detector'
_diffrn_detector_area_resol_mean 10.4167
_diffrn_detector_type 'CMOS PHOTON100 area detector'
_diffrn_measured_fraction_theta_full 1.000
_diffrn_measured_fraction_theta_max 1.000
_diffrn_measurement_device 'four-circle diffractometer'
_diffrn_measurement_device_type 'Bruker D8 VENTURE area detector'
_diffrn_measurement_method '\w and \f scans'
_diffrn_radiation_monochromator 'HELIOS mirror optics'
_diffrn_radiation_probe x-ray
_diffrn_radiation_type MoK\a
_diffrn_radiation_wavelength 0.71073
_diffrn_reflns_av_R_equivalents 0.0275
_diffrn_reflns_av_unetI/netI 0.0284
_diffrn_reflns_Laue_measured_fraction_full 1.000
_diffrn_reflns_Laue_measured_fraction_max 1.000
_diffrn_reflns_limit_h_max 12
_diffrn_reflns_limit_h_min -12
_diffrn_reflns_limit_k_max 14
_diffrn_reflns_limit_k_min -14
_diffrn_reflns_limit_l_max 11
_diffrn_reflns_limit_l_min -12
_diffrn_reflns_number 9271
_diffrn_reflns_point_group_measured_fraction_full 1.000
_diffrn_reflns_point_group_measured_fraction_max 1.000
_diffrn_reflns_theta_full 26.000
_diffrn_reflns_theta_max 28.000
_diffrn_reflns_theta_min 2.788
_diffrn_source 'microfocus sealed X-ray tube'
_diffrn_source_current 1.0
_diffrn_source_power 0.05
_diffrn_source_type 'Incoatec I\ms'
_diffrn_source_voltage 50.0
_diffrn_standards_number 0
_exptl_absorpt_coefficient_mu 0.332
_exptl_absorpt_correction_T_max 0.7465
_exptl_absorpt_correction_T_min 0.6330
_exptl_absorpt_correction_type multi-scan
_exptl_absorpt_process_details
;
SADABS-2014/5 (Bruker,2014/5) was used for absorption correction.
wR2(int) was 0.0926 before and 0.0469 after correction.
The Ratio of minimum to maximum transmission is 0.8480.
The \l/2 correction factor is Not present.
;
_exptl_crystal_colour colourless
_exptl_crystal_colour_primary colourless
_exptl_crystal_density_diffrn 1.213
_exptl_crystal_description block
_exptl_crystal_F_000 400
_exptl_crystal_size_max 0.874
_exptl_crystal_size_mid 0.703
_exptl_crystal_size_min 0.508
_refine_diff_density_max 0.217
_refine_diff_density_min -0.279
_refine_diff_density_rms 0.049
_refine_ls_extinction_method none
_refine_ls_goodness_of_fit_ref 1.110
_refine_ls_hydrogen_treatment constr
_refine_ls_matrix_type full
_refine_ls_number_parameters 128
_refine_ls_number_reflns 2470
_refine_ls_number_restraints 0
_refine_ls_restrained_S_all 1.110
_refine_ls_R_factor_all 0.0477
_refine_ls_R_factor_gt 0.0381
_refine_ls_shift/su_max 0.001
_refine_ls_shift/su_mean 0.000
_refine_ls_structure_factor_coef Fsqd
_refine_ls_weighting_details 'w=1/[\s^2^(Fo^2^)+(0.0269P)^2^+0.5418P] where P=(Fo^2^+2Fc^2^)/3'
_refine_ls_weighting_scheme calc
_refine_ls_wR_factor_gt 0.0836
_refine_ls_wR_factor_ref 0.0879
_reflns_Friedel_coverage 0.000
_reflns_number_gt 2117
_reflns_number_total 2470
_reflns_threshold_expression 'I > 2\s(I)'
_cod_data_source_file d0cc05547f2.cif
_cod_data_source_block mo_b0363_0m
_cod_depositor_comments 'Adding full bibliography for 7127384--7127386.cif.'
_cod_database_code 7127386
_shelx_shelxl_version_number 2014/7
_shelx_space_group_comment
;
The symmetry employed for this shelxl refinement is uniquely defined
by the following loop, which should always be used as a source of
symmetry information in preference to the above space-group names.
They are only intended as comments.
;
_shelx_estimated_absorpt_t_max 0.850
_shelx_estimated_absorpt_t_min 0.760
_olex2_refinement_description
;
1. Fixed Uiso
 At 1.2 times of:
  All C(H,H) groups, All C(H,H,H,H) groups
2. Others
 Sof(H5BC)=Sof(H5BD)=Sof(H8BC)=Sof(H8BD)=Sof(C9)=Sof(H9A)=Sof(H9B)=Sof(C10)=
 Sof(H10A)=Sof(H10B)=1-FVAR(1)
 Sof(H5AA)=Sof(H5AB)=Sof(C6)=Sof(H6A)=Sof(H6B)=Sof(C7)=Sof(H7A)=Sof(H7B)=
 Sof(H8AA)=Sof(H8AB)=FVAR(1)
3.a Secondary CH2 refined with riding coordinates:
 C1(H1A,H1B), C2(H2A,H2B), C3(H3A,H3B), C4(H4A,H4B), C5(H5AA,H5AB), C5(H5BC,
 H5BD), C6(H6A,H6B), C7(H7A,H7B), C8(H8AA,H8AB), C8(H8BC,H8BD), C9(H9A,H9B),
 C10(H10A,H10B)
;
_olex2_submission_special_instructions 'No special instructions were received'

loop_
_space_group_symop_operation_xyz
'x, y, z'
'-x+1/2, y+1/2, -z+1/2'
'-x, -y, -z'
'x-1/2, -y-1/2, z-1/2'

loop_
_atom_site_label
_atom_site_type_symbol
_atom_site_fract_x
_atom_site_fract_y
_atom_site_fract_z
_atom_site_U_iso_or_equiv
_atom_site_adp_type
_atom_site_occupancy
_atom_site_site_symmetry_order
_atom_site_calc_flag
_atom_site_refinement_flags_posn
_atom_site_refinement_flags_adp
_atom_site_refinement_flags_occupancy
_atom_site_disorder_assembly
_atom_site_disorder_group
Cl1 Cl 0.51975(4) 0.65156(3) 0.57137(4) 0.02870(12) Uani 1 1 d . . . . .
O1 O 0.19422(11) 0.55198(10) 0.40190(10) 0.0274(2) Uani 1 1 d . . . . .
O2 O 0.27433(12) 0.43919(9) 0.69380(10) 0.0268(2) Uani 1 1 d . . . . .
C1 C 0.10347(18) 0.45850(17) 0.33828(17) 0.0358(4) Uani 1 1 d . . . . .
H1A H 0.0112 0.4579 0.3781 0.043 Uiso 1 1 calc R U . . .
H1B H 0.1482 0.3782 0.3532 0.043 Uiso 1 1 calc R U . . .
C2 C 0.0831(2) 0.48765(19) 0.18497(17) 0.0412(5) Uani 1 1 d . . . . .
H2A H 0.0839 0.4133 0.1287 0.049 Uiso 1 1 calc R U . . .
H2B H -0.0069 0.5313 0.1614 0.049 Uiso 1 1 calc R U . . .
C3 C 0.2093(2) 0.56703(17) 0.16389(17) 0.0385(4) Uani 1 1 d . . . . .
H3A H 0.2946 0.5182 0.1515 0.046 Uiso 1 1 calc R U . . .
H3B H 0.1897 0.6211 0.0836 0.046 Uiso 1 1 calc R U . . .
C4 C 0.2257(2) 0.63760(16) 0.29714(16) 0.0345(4) Uani 1 1 d . . . . .
H4A H 0.3234 0.6689 0.3151 0.041 Uiso 1 1 calc R U . . .
H4B H 0.1589 0.7064 0.2939 0.041 Uiso 1 1 calc R U . . .
C5 C 0.3456(2) 0.46910(15) 0.82661(16) 0.0381(4) Uani 1 1 d . . . . .
H5AA H 0.2900 0.5282 0.8755 0.046 Uiso 0.740(8) 1 calc R U P A 1
H5AB H 0.4407 0.5031 0.8168 0.046 Uiso 0.740(8) 1 calc R U P A 1
H5BC H 0.2759 0.5031 0.8856 0.046 Uiso 0.260(8) 1 calc R U P A 2
H5BD H 0.4174 0.5322 0.8144 0.046 Uiso 0.260(8) 1 calc R U P A 2
C6 C 0.3567(6) 0.3482(3) 0.9033(3) 0.0404(9) Uani 0.740(8) 1 d . . P A 1
H6A H 0.4496 0.3401 0.9574 0.048 Uiso 0.740(8) 1 calc R U P A 1
H6B H 0.2808 0.3404 0.9660 0.048 Uiso 0.740(8) 1 calc R U P A 1
C7 C 0.3398(3) 0.2542(2) 0.7896(3) 0.0309(7) Uani 0.740(8) 1 d . . P A 1
H7A H 0.4296 0.2406 0.7475 0.037 Uiso 0.740(8) 1 calc R U P A 1
H7B H 0.3047 0.1765 0.8232 0.037 Uiso 0.740(8) 1 calc R U P A 1
C8 C 0.23481(19) 0.31296(14) 0.69446(18) 0.0325(4) Uani 1 1 d . . . . .
H8AA H 0.2354 0.2779 0.6012 0.039 Uiso 0.740(8) 1 calc R U P A 1
H8AB H 0.1390 0.3033 0.7255 0.039 Uiso 0.740(8) 1 calc R U P A 1
H8BC H 0.2826 0.2657 0.6260 0.039 Uiso 0.260(8) 1 calc R U P A 2
H8BD H 0.1311 0.3019 0.6782 0.039 Uiso 0.260(8) 1 calc R U P A 2
C9 C 0.4188(9) 0.3598(10) 0.9000(11) 0.031(2) Uani 0.260(8) 1 d . . P A 2
H9A H 0.5076 0.3360 0.8613 0.037 Uiso 0.260(8) 1 calc R U P A 2
H9B H 0.4347 0.3701 1.0010 0.037 Uiso 0.260(8) 1 calc R U P A 2
C10 C 0.2954(9) 0.2777(7) 0.8562(10) 0.034(2) Uani 0.260(8) 1 d . . P A 2
H10A H 0.2195 0.2884 0.9183 0.041 Uiso 0.260(8) 1 calc R U P A 2
H10B H 0.3264 0.1923 0.8610 0.041 Uiso 0.260(8) 1 calc R U P A 2
Li1 Li 0.3526(3) 0.5011(2) 0.5286(3) 0.0245(5) Uani 1 1 d . . . . .

loop_
_atom_site_aniso_label
_atom_site_aniso_U_11
_atom_site_aniso_U_22
_atom_site_aniso_U_33
_atom_site_aniso_U_23
_atom_site_aniso_U_13
_atom_site_aniso_U_12
Cl1 0.0326(2) 0.02133(18) 0.0327(2) -0.00934(15) 0.00572(15) -0.00797(15)
O1 0.0299(6) 0.0318(6) 0.0197(5) 0.0004(4) -0.0020(4) -0.0022(5)
O2 0.0406(6) 0.0185(5) 0.0221(5) 0.0018(4) 0.0068(4) -0.0005(5)
C1 0.0280(8) 0.0483(11) 0.0302(8) -0.0078(8) -0.0026(7) -0.0094(8)
C2 0.0442(10) 0.0506(11) 0.0268(9) -0.0127(8) -0.0078(7) 0.0152(9)
C3 0.0506(11) 0.0417(10) 0.0235(8) 0.0045(7) 0.0050(7) 0.0191(9)
C4 0.0457(10) 0.0322(9) 0.0246(8) 0.0076(7) -0.0012(7) 0.0076(8)
C5 0.0665(12) 0.0273(9) 0.0203(8) -0.0002(7) 0.0033(8) 0.0034(8)
C6 0.056(2) 0.0344(17) 0.0295(14) 0.0099(12) -0.0057(18) -0.003(2)
C7 0.0346(13) 0.0203(11) 0.0394(16) 0.0071(10) 0.0118(11) 0.0026(9)
C8 0.0391(9) 0.0217(8) 0.0389(9) 0.0015(7) 0.0150(7) -0.0060(7)
C9 0.018(4) 0.034(4) 0.040(4) 0.014(3) 0.000(4) -0.004(4)
C10 0.035(4) 0.030(4) 0.038(5) 0.011(3) 0.005(4) -0.003(3)
Li1 0.0295(13) 0.0232(12) 0.0205(12) -0.0001(10) 0.0011(10) -0.0039(10)

loop_
_atom_type_symbol
_atom_type_description
_atom_type_scat_dispersion_real
_atom_type_scat_dispersion_imag
_atom_type_scat_source
C C 0.0033 0.0016 'International Tables Vol C Tables 4.2.6.8 and 6.1.1.4'
H H 0.0000 0.0000 'International Tables Vol C Tables 4.2.6.8 and 6.1.1.4'
Cl Cl 0.1484 0.1585 'International Tables Vol C Tables 4.2.6.8 and 6.1.1.4'
Li Li -0.0003 0.0001 'International Tables Vol C Tables 4.2.6.8 and 6.1.1.4'
O O 0.0106 0.0060 'International Tables Vol C Tables 4.2.6.8 and 6.1.1.4'

loop_
_geom_angle_atom_site_label_1
_geom_angle_atom_site_label_2
_geom_angle_atom_site_label_3
_geom_angle
_geom_angle_site_symmetry_1
_geom_angle_site_symmetry_3
_geom_angle_publ_flag
Li1 Cl1 Li1 77.13(10) . 3_666 ?
C1 O1 Li1 117.44(12) . . ?
C4 O1 C1 108.56(12) . . ?
C4 O1 Li1 116.34(12) . . ?
C5 O2 C8 108.53(12) . . ?
C5 O2 Li1 118.46(13) . . ?
C8 O2 Li1 117.34(12) . . ?
O1 C1 H1A 110.4 . . ?
O1 C1 H1B 110.4 . . ?
O1 C1 C2 106.66(14) . . ?
H1A C1 H1B 108.6 . . ?
C2 C1 H1A 110.4 . . ?
C2 C1 H1B 110.4 . . ?
C1 C2 H2A 111.2 . . ?
C1 C2 H2B 111.2 . . ?
H2A C2 H2B 109.1 . . ?
C3 C2 C1 102.97(14) . . ?
C3 C2 H2A 111.2 . . ?
C3 C2 H2B 111.2 . . ?
C2 C3 H3A 111.4 . . ?
C2 C3 H3B 111.4 . . ?
H3A C3 H3B 109.3 . . ?
C4 C3 C2 101.79(14) . . ?
C4 C3 H3A 111.4 . . ?
C4 C3 H3B 111.4 . . ?
O1 C4 C3 104.91(14) . . ?
O1 C4 H4A 110.8 . . ?
O1 C4 H4B 110.8 . . ?
C3 C4 H4A 110.8 . . ?
C3 C4 H4B 110.8 . . ?
H4A C4 H4B 108.8 . . ?
O2 C5 H5AA 110.9 . . ?
O2 C5 H5AB 110.9 . . ?
O2 C5 H5BC 109.0 . . ?
O2 C5 H5BD 109.0 . . ?
O2 C5 C6 104.09(18) . . ?
O2 C5 C9 113.1(4) . . ?
H5AA C5 H5AB 109.0 . . ?
H5BC C5 H5BD 107.8 . . ?
C6 C5 H5AA 110.9 . . ?
C6 C5 H5AB 110.9 . . ?
C9 C5 H5BC 109.0 . . ?
C9 C5 H5BD 109.0 . . ?
C5 C6 H6A 110.9 . . ?
C5 C6 H6B 110.9 . . ?
H6A C6 H6B 109.0 . . ?
C7 C6 C5 104.1(2) . . ?
C7 C6 H6A 110.9 . . ?
C7 C6 H6B 110.9 . . ?
C6 C7 H7A 111.7 . . ?
C6 C7 H7B 111.7 . . ?
H7A C7 H7B 109.5 . . ?
C8 C7 C6 100.4(3) . . ?
C8 C7 H7A 111.7 . . ?
C8 C7 H7B 111.7 . . ?
O2 C8 C7 105.81(15) . . ?
O2 C8 H8AA 110.6 . . ?
O2 C8 H8AB 110.6 . . ?
O2 C8 H8BC 111.9 . . ?
O2 C8 H8BD 111.9 . . ?
O2 C8 C10 99.3(3) . . ?
C7 C8 H8AA 110.6 . . ?
C7 C8 H8AB 110.6 . . ?
H8AA C8 H8AB 108.7 . . ?
H8BC C8 H8BD 109.6 . . ?
C10 C8 H8BC 111.9 . . ?
C10 C8 H8BD 111.9 . . ?
C5 C9 H9A 113.3 . . ?
C5 C9 H9B 113.3 . . ?
H9A C9 H9B 110.6 . . ?
C10 C9 C5 92.1(6) . . ?
C10 C9 H9A 113.3 . . ?
C10 C9 H9B 113.3 . . ?
C8 C10 H10A 110.0 . . ?
C8 C10 H10B 110.0 . . ?
C9 C10 C8 108.5(6) . . ?
C9 C10 H10A 110.0 . . ?
C9 C10 H10B 110.0 . . ?
H10A C10 H10B 108.4 . . ?
Cl1 Li1 Cl1 102.87(10) . 3_666 ?
Cl1 Li1 Li1 51.92(8) . 3_666 ?
Cl1 Li1 Li1 50.96(8) 3_666 3_666 ?
O1 Li1 Cl1 110.09(11) . 3_666 ?
O1 Li1 Cl1 112.60(12) . . ?
O1 Li1 O2 107.28(13) . . ?
O1 Li1 Li1 125.69(15) . 3_666 ?
O2 Li1 Cl1 114.12(12) . . ?
O2 Li1 Cl1 109.83(12) . 3_666 ?
O2 Li1 Li1 126.83(16) . 3_666 ?

loop_
_geom_bond_atom_site_label_1
_geom_bond_atom_site_label_2
_geom_bond_distance
_geom_bond_site_symmetry_2
_geom_bond_publ_flag
Cl1 Li1 2.313(3) . ?
Cl1 Li1 2.344(3) 3_666 ?
O1 C1 1.4498(19) . ?
O1 C4 1.4456(19) . ?
O1 Li1 1.941(3) . ?
O2 C5 1.445(2) . ?
O2 C8 1.4477(19) . ?
O2 Li1 1.959(3) . ?
C1 H1A 0.9900 . ?
C1 H1B 0.9900 . ?
C1 C2 1.526(2) . ?
C2 H2A 0.9900 . ?
C2 H2B 0.9900 . ?
C2 C3 1.514(3) . ?
C3 H3A 0.9900 . ?
C3 H3B 0.9900 . ?
C3 C4 1.513(2) . ?
C4 H4A 0.9900 . ?
C4 H4B 0.9900 . ?
C5 H5AA 0.9900 . ?
C5 H5AB 0.9900 . ?
C5 H5BC 0.9900 . ?
C5 H5BD 0.9900 . ?
C5 C6 1.533(4) . ?
C5 C9 1.539(10) . ?
C6 H6A 0.9900 . ?
C6 H6B 0.9900 . ?
C6 C7 1.520(5) . ?
C7 H7A 0.9900 . ?
C7 H7B 0.9900 . ?
C7 C8 1.453(3) . ?
C8 H8AA 0.9900 . ?
C8 H8AB 0.9900 . ?
C8 H8BC 0.9900 . ?
C8 H8BD 0.9900 . ?
C8 C10 1.677(8) . ?
C9 H9A 0.9900 . ?
C9 H9B 0.9900 . ?
C9 C10 1.513(11) . ?
C10 H10A 0.9900 . ?
C10 H10B 0.9900 . ?
Li1 Cl1 2.344(3) 3_666 ?
Li1 Li1 2.903(5) 3_666 ?

loop_
_geom_torsion_atom_site_label_1
_geom_torsion_atom_site_label_2
_geom_torsion_atom_site_label_3
_geom_torsion_atom_site_label_4
_geom_torsion
_geom_torsion_site_symmetry_1
_geom_torsion_site_symmetry_2
_geom_torsion_site_symmetry_3
_geom_torsion_site_symmetry_4
_geom_torsion_publ_flag
O1 C1 C2 C3 21.80(18) . . . . ?
O2 C5 C6 C7 20.5(4) . . . . ?
O2 C5 C9 C10 -41.1(8) . . . . ?
O2 C8 C10 C9 -28.2(8) . . . . ?
C1 O1 C4 C3 -25.06(17) . . . . ?
C1 C2 C3 C4 -35.82(17) . . . . ?
C2 C3 C4 O1 37.92(17) . . . . ?
C4 O1 C1 C2 1.88(17) . . . . ?
C5 O2 C8 C7 -29.3(2) . . . . ?
C5 O2 C8 C10 1.1(4) . . . . ?
C5 C6 C7 C8 -37.2(4) . . . . ?
C5 C9 C10 C8 39.2(8) . . . . ?
C6 C7 C8 O2 40.7(3) . . . . ?
C8 O2 C5 C6 4.5(3) . . . . ?
C8 O2 C5 C9 26.6(4) . . . . ?
Li1 O1 C1 C2 -132.68(14) . . . . ?
Li1 O1 C4 C3 110.07(15) . . . . ?
Li1 O2 C5 C6 -132.6(2) . . . . ?
Li1 O2 C5 C9 -110.5(4) . . . . ?
Li1 O2 C8 C7 108.3(2) . . . . ?
Li1 O2 C8 C10 138.7(4) . . . . ?
